data_2017014
loop_
_publ_author_name
'Ramos Silva, Manuela'
'Moreira, V\^ania M.'
'Cardoso, Cl\'audia'
'Matos Beja, Ana'
'Salvador, Jorge A. R.'

_publ_section_title
;
 3-Oxoandrosta-4,6-dien-17\b-yl
 2-methyl-1<i>H</i>-imidazole-1-carboxylate and
 3-oxo-5\a-androst-17\b-yl 2-methyl-1<i>H</i>-imidazole-1-carboxylate:
 C---H&#x00B7;&#x00B7;&#x00B7;\p and \p--\p intermolecular interactions
;
_journal_coeditor_code SF3097
_journal_issue 3
_journal_name_full 'Acta Crystallographica Section C'
_journal_page_first o88
_journal_page_last o91
_journal_paper_doi 10.1107/S0108270109003278
_journal_volume 65
_journal_year 2009
_chemical_formula_iupac 'C24 H30 N2 O3'
_chemical_formula_moiety 'C24 H30 N2 O3'
_chemical_formula_sum 'C24 H30 N2 O3'
_chemical_formula_weight 394.50
_chemical_name_systematic
;
3-Oxoandrosta-4,6-dien-17\b-yl 2-methyl-1<i>H</i>-imidazole-1-carboxylate
;
_space_group_IT_number 5
_symmetry_cell_setting monoclinic
_symmetry_space_group_name_Hall 'C 2y'
_symmetry_space_group_name_H-M 'C 1 2 1'
_atom_sites_solution_hydrogens geom
_atom_sites_solution_primary direct
_atom_sites_solution_secondary difmap
_audit_creation_method SHELXL97
_cell_angle_alpha 90.00
_cell_angle_beta 105.1160(11)
_cell_angle_gamma 90.00
_cell_formula_units_Z 8
_cell_length_a 24.5935(5)
_cell_length_b 7.03510(10)
_cell_length_c 24.9875(4)
_cell_measurement_reflns_used 7283
_cell_measurement_temperature 293(2)
_cell_measurement_theta_max 21.03
_cell_measurement_theta_min 2.53
_cell_volume 4173.69(13)
_computing_cell_refinement 'SAINT (Bruker, 2003)'
_computing_data_collection 'SMART (Bruker, 2003)'
_computing_data_reduction 'SAINT (Bruker, 2003)'
_computing_molecular_graphics 'ORTEPII (Johnson, 1976)'
_computing_publication_material 'SHELXL97 (Sheldrick, 2008)'
_computing_structure_refinement 'SHELXL97 (Sheldrick, 2008)'
_computing_structure_solution 'SHELXS97 (Sheldrick, 2008)'
_diffrn_ambient_temperature 293(2)
_diffrn_measured_fraction_theta_full 1.000
_diffrn_measured_fraction_theta_max 0.991
_diffrn_measurement_device_type 'Bruker APEX CCD area-detector'
_diffrn_measurement_method '\f and \w'
_diffrn_radiation_monochromator graphite
_diffrn_radiation_source 'fine-focus sealed tube'
_diffrn_radiation_type MoK\a
_diffrn_radiation_wavelength 0.71073
_diffrn_reflns_av_R_equivalents 0.0516
_diffrn_reflns_av_sigmaI/netI 0.0390
_diffrn_reflns_limit_h_max 32
_diffrn_reflns_limit_h_min -32
_diffrn_reflns_limit_k_max 9
_diffrn_reflns_limit_k_min -9
_diffrn_reflns_limit_l_max 32
_diffrn_reflns_limit_l_min -32
_diffrn_reflns_number 45077
_diffrn_reflns_theta_full 25.50
_diffrn_reflns_theta_max 27.98
_diffrn_reflns_theta_min 1.69
_exptl_absorpt_coefficient_mu 0.083
_exptl_absorpt_correction_T_max 0.997
_exptl_absorpt_correction_T_min 0.906
_exptl_absorpt_correction_type multi-scan
_exptl_absorpt_process_details '(SADABS;  Sheldrick, 2000)'
_exptl_crystal_colour colourless
_exptl_crystal_density_diffrn 1.256
_exptl_crystal_density_method 'not measured'
_exptl_crystal_description plate
_exptl_crystal_F_000 1696
_exptl_crystal_size_max 0.36
_exptl_crystal_size_mid 0.15
_exptl_crystal_size_min 0.04
_refine_diff_density_max 0.134
_refine_diff_density_min -0.199
_refine_ls_extinction_method none
_refine_ls_goodness_of_fit_ref 1.005
_refine_ls_hydrogen_treatment constr
_refine_ls_matrix_type full
_refine_ls_number_parameters 529
_refine_ls_number_reflns 5398
_refine_ls_number_restraints 1
_refine_ls_restrained_S_all 1.005
_refine_ls_R_factor_all 0.0783
_refine_ls_R_factor_gt 0.0419
_refine_ls_shift/su_max 0.000
_refine_ls_shift/su_mean 0.000
_refine_ls_structure_factor_coef Fsqd
_refine_ls_weighting_details 'calc w = 1/[\s^2^(Fo^2^)+(0.0502P)^2^+0.5036P] where P=(Fo^2^+2Fc^2^)/3'
_refine_ls_weighting_scheme calc
_refine_ls_wR_factor_gt 0.0875
_refine_ls_wR_factor_ref 0.1021
_reflns_number_gt 3688
_reflns_number_total 5398
_reflns_threshold_expression I>2\s(I)
_cod_data_source_file sf3097.cif
_cod_data_source_block I
_cod_original_cell_volume 4173.69(12)
_cod_original_sg_symbol_H-M 'C 2'
_cod_database_code 2017014
_cod_database_fobs_code 2017014

loop_
_symmetry_equiv_pos_as_xyz
'x, y, z'
'-x, y, -z'
'x+1/2, y+1/2, z'
'-x+1/2, y+1/2, -z'

loop_
_atom_site_type_symbol
_atom_site_label
_atom_site_fract_x
_atom_site_fract_y
_atom_site_fract_z
_atom_site_U_iso_or_equiv
_atom_site_adp_type
_atom_site_calc_flag
_atom_site_refinement_flags
_atom_site_occupancy
_atom_site_disorder_assembly
_atom_site_disorder_group
C C1 0.67506(13) -0.0818(5) 0.47461(11) 0.0599(8) Uani d . 1 . .
H H1A 0.6578 -0.1923 0.4538 0.072 Uiso calc R 1 . .
H H1B 0.6956 -0.0143 0.4522 0.072 Uiso calc R 1 . .
C C2 0.71638(14) -0.1477(5) 0.52785(12) 0.0714(10) Uani d . 1 . .
H H2A 0.6972 -0.2334 0.5473 0.086 Uiso calc R 1 . .
H H2B 0.7467 -0.2177 0.5187 0.086 Uiso calc R 1 . .
C C3 0.74054(13) 0.0130(5) 0.56499(11) 0.0599(8) Uani d . 1 . .
O O1 0.78870(9) 0.0072(4) 0.59467(8) 0.0803(8) Uani d . 1 . .
C C4 0.70420(12) 0.1756(5) 0.56466(10) 0.0533(7) Uani d . 1 . .
H H4 0.7166 0.2707 0.5909 0.064 Uiso calc R 1 . .
C C5 0.65355(12) 0.1957(4) 0.52836(10) 0.0440(6) Uani d . 1 . .
C C6 0.61938(11) 0.3635(4) 0.52950(10) 0.0481(7) Uani d . 1 . .
H H6 0.6305 0.4470 0.5592 0.058 Uiso calc R 1 . .
C C7 0.57307(12) 0.4028(4) 0.48998(10) 0.0455(6) Uani d . 1 . .
H H7 0.5522 0.5091 0.4945 0.055 Uiso calc R 1 . .
C C8 0.55243(11) 0.2865(4) 0.43871(9) 0.0399(6) Uani d . 1 . .
H H8 0.5216 0.2056 0.4434 0.048 Uiso calc R 1 . .
C C9 0.60007(11) 0.1578(4) 0.43047(9) 0.0406(6) Uani d . 1 . .
H H9 0.6290 0.2434 0.4236 0.049 Uiso calc R 1 . .
C C10 0.62846(11) 0.0485(4) 0.48459(10) 0.0435(6) Uani d . 1 . .
C C11 0.58070(12) 0.0355(4) 0.37815(10) 0.0515(7) Uani d . 1 . .
H H11A 0.5523 -0.0537 0.3831 0.062 Uiso calc R 1 . .
H H11B 0.6124 -0.0371 0.3729 0.062 Uiso calc R 1 . .
C C12 0.55622(12) 0.1565(4) 0.32623(10) 0.0507(7) Uani d . 1 . .
H H12A 0.5859 0.2339 0.3184 0.061 Uiso calc R 1 . .
H H12B 0.5418 0.0735 0.2947 0.061 Uiso calc R 1 . .
C C13 0.50900(11) 0.2848(4) 0.33405(9) 0.0417(6) Uani d . 1 . .
C C14 0.53085(11) 0.4068(4) 0.38653(9) 0.0406(6) Uani d . 1 . .
H H14 0.5633 0.4778 0.3812 0.049 Uiso calc R 1 . .
C C15 0.48390(12) 0.5523(4) 0.38357(10) 0.0518(7) Uani d . 1 . .
H H15A 0.4986 0.6681 0.4031 0.062 Uiso calc R 1 . .
H H15B 0.4548 0.5011 0.3992 0.062 Uiso calc R 1 . .
C C16 0.46091(14) 0.5893(4) 0.32056(11) 0.0569(8) Uani d . 1 . .
H H16A 0.4206 0.5676 0.3088 0.068 Uiso calc R 1 . .
H H16B 0.4686 0.7189 0.3115 0.068 Uiso calc R 1 . .
C C17 0.49220(12) 0.4477(4) 0.29288(10) 0.0469(7) Uani d . 1 . .
H H17 0.5262 0.5079 0.2872 0.056 Uiso calc R 1 . .
C C18 0.45672(12) 0.1660(4) 0.33553(12) 0.0550(8) Uani d . 1 . .
H H18A 0.4272 0.2489 0.3400 0.082 Uiso calc R 1 . .
H H18B 0.4663 0.0785 0.3660 0.082 Uiso calc R 1 . .
H H18C 0.4441 0.0965 0.3015 0.082 Uiso calc R 1 . .
C C19 0.58543(13) -0.0678(4) 0.50591(12) 0.0593(8) Uani d . 1 . .
H H19A 0.6049 -0.1439 0.5369 0.089 Uiso calc R 1 . .
H H19B 0.5646 -0.1490 0.4768 0.089 Uiso calc R 1 . .
H H19C 0.5600 0.0169 0.5173 0.089 Uiso calc R 1 . .
O O2 0.45513(7) 0.3927(3) 0.23914(6) 0.0492(5) Uani d . 1 . .
C C20 0.47925(12) 0.3664(4) 0.19823(10) 0.0460(7) Uani d . 1 . .
O O3 0.52863(8) 0.3654(4) 0.20117(7) 0.0650(6) Uani d . 1 . .
N N1 0.43759(8) 0.3413(3) 0.14802(8) 0.0409(5) Uani d . 1 . .
C C21 0.44604(11) 0.3181(4) 0.09593(10) 0.0472(6) Uani d . 1 . .
C C22 0.50168(13) 0.3150(7) 0.08342(12) 0.0786(11) Uani d . 1 . .
H H22A 0.4971 0.2752 0.0458 0.118 Uiso calc R 1 . .
H H22B 0.5261 0.2279 0.1080 0.118 Uiso calc R 1 . .
H H22C 0.5178 0.4401 0.0884 0.118 Uiso calc R 1 . .
N N2 0.39832(10) 0.3040(4) 0.05845(8) 0.0548(6) Uani d . 1 . .
C C23 0.35725(12) 0.3179(5) 0.08698(11) 0.0566(7) Uani d . 1 . .
H H23 0.3187 0.3124 0.0705 0.068 Uiso calc R 1 . .
C C24 0.38017(10) 0.3402(4) 0.14131(11) 0.0481(7) Uani d . 1 . .
H H24A 0.3613 0.3524 0.1689 0.058 Uiso calc R 1 . .
C C25 0.30834(14) 0.2744(4) -0.24470(11) 0.0536(7) Uani d . 1 . .
H H25A 0.3485 0.2501 -0.2321 0.064 Uiso calc R 1 . .
H H25B 0.2903 0.2102 -0.2195 0.064 Uiso calc R 1 . .
C C26 0.28595(14) 0.1902(4) -0.30295(11) 0.0607(8) Uani d . 1 . .
H H26A 0.3073 0.2415 -0.3272 0.073 Uiso calc R 1 . .
H H26B 0.2912 0.0534 -0.3012 0.073 Uiso calc R 1 . .
C C27 0.22503(15) 0.2337(5) -0.32644(11) 0.0601(9) Uani d . 1 . .
O O4 0.19278(11) 0.1228(4) -0.35642(9) 0.0912(8) Uani d . 1 . .
C C28 0.20638(12) 0.4181(4) -0.31216(10) 0.0508(7) Uani d . 1 . .
H H28 0.1700 0.4565 -0.3301 0.061 Uiso calc R 1 . .
C C29 0.23814(11) 0.5365(4) -0.27492(9) 0.0410(6) Uani d . 1 . .
C C30 0.21623(11) 0.7195(4) -0.26304(11) 0.0458(7) Uani d . 1 . .
H H30 0.1835 0.7650 -0.2874 0.055 Uiso calc R 1 . .
C C31 0.24033(10) 0.8240(4) -0.21947(10) 0.0443(6) Uani d . 1 . .
H H31 0.2241 0.9405 -0.2151 0.053 Uiso calc R 1 . .
C C32 0.29242(10) 0.7650(3) -0.17661(9) 0.0368(6) Uani d . 1 . .
H H32 0.3246 0.8336 -0.1836 0.044 Uiso calc R 1 . .
C C33 0.30255(10) 0.5501(4) -0.18126(9) 0.0365(6) Uani d . 1 . .
H H33 0.2714 0.4865 -0.1708 0.044 Uiso calc R 1 . .
C C34 0.29809(11) 0.4895(4) -0.24217(10) 0.0392(6) Uani d . 1 . .
C C35 0.35634(11) 0.4871(4) -0.13862(9) 0.0445(6) Uani d . 1 . .
H H35A 0.3886 0.5494 -0.1465 0.053 Uiso calc R 1 . .
H H35B 0.3611 0.3510 -0.1416 0.053 Uiso calc R 1 . .
C C36 0.35392(11) 0.5364(4) -0.07941(10) 0.0455(7) Uani d . 1 . .
H H36A 0.3238 0.4649 -0.0703 0.055 Uiso calc R 1 . .
H H36B 0.3891 0.5001 -0.0535 0.055 Uiso calc R 1 . .
C C37 0.34384(10) 0.7489(4) -0.07362(10) 0.0373(6) Uani d . 1 . .
C C38 0.28982(10) 0.8076(4) -0.11761(9) 0.0370(5) Uani d . 1 . .
H H38 0.2595 0.7283 -0.1109 0.044 Uiso calc R 1 . .
C C39 0.27846(12) 1.0092(4) -0.10066(10) 0.0491(7) Uani d . 1 . .
H H39A 0.2388 1.0407 -0.1137 0.059 Uiso calc R 1 . .
H H39B 0.3002 1.1016 -0.1152 0.059 Uiso calc R 1 . .
C C40 0.29742(12) 1.0030(4) -0.03681(10) 0.0513(7) Uani d . 1 . .
H H40A 0.3241 1.1040 -0.0225 0.062 Uiso calc R 1 . .
H H40B 0.2654 1.0166 -0.0213 0.062 Uiso calc R 1 . .
C C41 0.32501(10) 0.8087(4) -0.02259(9) 0.0412(6) Uani d . 1 . .
H H41A 0.2969 0.7182 -0.0165 0.049 Uiso calc R 1 . .
C C42 0.39582(11) 0.8651(5) -0.07702(11) 0.0522(7) Uani d . 1 . .
H H42A 0.3897 0.9967 -0.0704 0.078 Uiso calc R 1 . .
H H42B 0.4019 0.8509 -0.1132 0.078 Uiso calc R 1 . .
H H42C 0.4283 0.8200 -0.0496 0.078 Uiso calc R 1 . .
C C43 0.34008(11) 0.5984(4) -0.26712(10) 0.0479(7) Uani d . 1 . .
H H43A 0.3367 0.5548 -0.3043 0.072 Uiso calc R 1 . .
H H43B 0.3777 0.5762 -0.2450 0.072 Uiso calc R 1 . .
H H43C 0.3320 0.7320 -0.2677 0.072 Uiso calc R 1 . .
O O5 0.37301(7) 0.8122(3) 0.02642(6) 0.0449(4) Uani d . 1 . .
C C44 0.35960(11) 0.8305(4) 0.07410(10) 0.0408(6) Uani d . 1 . .
O O6 0.31303(8) 0.8408(3) 0.08028(7) 0.0559(5) Uani d . 1 . .
N N3 0.40849(8) 0.8364(3) 0.11802(8) 0.0401(5) Uani d . 1 . .
C C45 0.41188(11) 0.8512(4) 0.17415(9) 0.0424(6) Uani d . 1 . .
C C46 0.36256(11) 0.8561(5) 0.19779(10) 0.0604(8) Uani d . 1 . .
H H46A 0.3753 0.8600 0.2375 0.091 Uiso calc R 1 . .
H H46B 0.3401 0.7444 0.1865 0.091 Uiso calc R 1 . .
H H46C 0.3404 0.9671 0.1846 0.091 Uiso calc R 1 . .
N N4 0.46383(10) 0.8592(4) 0.20318(9) 0.0555(6) Uani d . 1 . .
C C47 0.49603(12) 0.8483(5) 0.16537(11) 0.0604(8) Uani d . 1 . .
H H47 0.5352 0.8511 0.1748 0.072 Uiso calc R 1 . .
C C48 0.46369(11) 0.8332(5) 0.11395(11) 0.0520(7) Uani d . 1 . .
H H48 0.4756 0.8227 0.0817 0.062 Uiso calc R 1 . .

loop_
_atom_site_aniso_label
_atom_site_aniso_U_11
_atom_site_aniso_U_22
_atom_site_aniso_U_33
_atom_site_aniso_U_12
_atom_site_aniso_U_13
_atom_site_aniso_U_23
C1 0.067(2) 0.0626(19) 0.0455(16) 0.0133(16) 0.0068(15) -0.0047(14)
C2 0.076(2) 0.083(2) 0.0486(16) 0.030(2) 0.0037(15) 0.0012(17)
C3 0.056(2) 0.090(2) 0.0318(14) 0.0091(18) 0.0079(14) 0.0104(16)
O1 0.0592(15) 0.124(2) 0.0490(12) 0.0149(15) -0.0008(11) 0.0149(14)
C4 0.0545(19) 0.071(2) 0.0304(14) -0.0051(16) 0.0034(13) -0.0031(13)
C5 0.0510(17) 0.0498(16) 0.0311(13) -0.0049(13) 0.0108(13) 0.0010(11)
C6 0.0589(18) 0.0501(16) 0.0316(13) -0.0073(15) 0.0049(12) -0.0092(12)
C7 0.0582(18) 0.0424(14) 0.0345(13) -0.0021(13) 0.0098(13) -0.0059(11)
C8 0.0455(15) 0.0399(13) 0.0338(12) -0.0080(12) 0.0094(11) -0.0013(11)
C9 0.0473(16) 0.0426(14) 0.0312(12) -0.0027(12) 0.0090(11) -0.0031(11)
C10 0.0490(16) 0.0437(15) 0.0350(13) -0.0001(13) 0.0060(11) -0.0030(11)
C11 0.0567(18) 0.0521(17) 0.0402(14) 0.0057(14) 0.0026(12) -0.0093(13)
C12 0.0548(18) 0.0602(18) 0.0337(14) 0.0038(15) 0.0054(12) -0.0070(13)
C13 0.0460(16) 0.0476(14) 0.0277(12) -0.0073(12) 0.0028(11) -0.0051(11)
C14 0.0457(15) 0.0410(14) 0.0338(13) -0.0079(12) 0.0083(11) -0.0034(11)
C15 0.069(2) 0.0483(16) 0.0343(13) 0.0025(15) 0.0079(13) -0.0035(12)
C16 0.074(2) 0.0503(16) 0.0409(15) 0.0060(15) 0.0045(14) 0.0008(13)
C17 0.0506(17) 0.0556(17) 0.0302(13) -0.0108(13) 0.0026(12) 0.0006(11)
C18 0.058(2) 0.0518(16) 0.0498(17) -0.0143(15) 0.0050(15) -0.0033(14)
C19 0.069(2) 0.0501(17) 0.0532(18) -0.0125(15) 0.0065(15) 0.0044(14)
O2 0.0481(11) 0.0670(12) 0.0289(9) -0.0077(10) 0.0035(8) -0.0007(9)
C20 0.0465(17) 0.0538(17) 0.0336(13) -0.0071(14) 0.0031(12) 0.0027(12)
O3 0.0419(12) 0.1063(18) 0.0424(10) -0.0083(13) 0.0031(9) -0.0056(12)
N1 0.0398(12) 0.0482(13) 0.0316(10) -0.0054(11) 0.0038(9) -0.0013(9)
C21 0.0484(17) 0.0559(16) 0.0356(13) -0.0103(14) 0.0076(12) -0.0016(13)
C22 0.068(2) 0.126(3) 0.0455(16) -0.025(2) 0.0223(15) -0.014(2)
N2 0.0576(15) 0.0655(15) 0.0356(12) -0.0086(13) 0.0019(11) -0.0047(11)
C23 0.0460(17) 0.0659(19) 0.0516(17) 0.0011(16) 0.0015(14) -0.0074(15)
C24 0.0392(16) 0.0580(17) 0.0465(15) -0.0003(14) 0.0098(12) -0.0046(14)
C25 0.074(2) 0.0447(16) 0.0383(14) 0.0037(15) 0.0085(14) -0.0012(12)
C26 0.089(2) 0.0466(16) 0.0437(16) 0.0040(16) 0.0117(16) -0.0066(13)
C27 0.085(2) 0.0614(19) 0.0319(15) -0.0144(18) 0.0115(15) -0.0060(14)
O4 0.115(2) 0.0777(17) 0.0637(14) -0.0241(16) -0.0074(14) -0.0251(13)
C28 0.0484(17) 0.0680(19) 0.0321(14) -0.0080(14) 0.0035(12) -0.0012(13)
C29 0.0419(15) 0.0516(16) 0.0290(12) -0.0023(13) 0.0083(11) 0.0038(11)
C30 0.0378(15) 0.0580(16) 0.0372(14) 0.0020(13) 0.0017(12) 0.0060(12)
C31 0.0425(15) 0.0458(14) 0.0428(14) 0.0083(13) 0.0078(11) 0.0047(12)
C32 0.0352(14) 0.0402(13) 0.0339(13) -0.0021(11) 0.0068(11) 0.0011(10)
C33 0.0371(14) 0.0418(14) 0.0303(12) 0.0000(11) 0.0083(10) 0.0012(10)
C34 0.0422(15) 0.0436(13) 0.0303(12) 0.0025(12) 0.0069(11) 0.0010(11)
C35 0.0478(16) 0.0487(15) 0.0335(13) 0.0093(13) 0.0043(11) -0.0018(12)
C36 0.0459(16) 0.0550(17) 0.0330(13) 0.0102(13) 0.0056(11) 0.0042(12)
C37 0.0338(14) 0.0471(14) 0.0310(12) -0.0022(11) 0.0085(11) -0.0014(10)
C38 0.0352(13) 0.0402(13) 0.0348(12) -0.0006(11) 0.0081(10) -0.0028(11)
C39 0.0538(18) 0.0482(15) 0.0422(14) 0.0059(13) 0.0070(12) -0.0062(13)
C40 0.0479(17) 0.0577(17) 0.0463(15) 0.0062(14) 0.0089(13) -0.0145(14)
C41 0.0370(14) 0.0522(15) 0.0329(12) -0.0083(12) 0.0066(11) -0.0040(11)
C42 0.0409(15) 0.072(2) 0.0434(14) -0.0126(15) 0.0107(12) -0.0027(14)
C43 0.0479(17) 0.0572(17) 0.0393(14) 0.0014(14) 0.0127(12) 0.0011(13)
O5 0.0426(10) 0.0621(11) 0.0295(8) -0.0048(9) 0.0084(7) -0.0049(8)
C44 0.0451(16) 0.0423(14) 0.0350(13) -0.0057(13) 0.0105(12) -0.0035(11)
O6 0.0447(11) 0.0819(15) 0.0421(10) -0.0101(11) 0.0131(8) -0.0080(10)
N3 0.0403(12) 0.0475(13) 0.0329(10) -0.0021(11) 0.0104(9) -0.0024(9)
C45 0.0505(16) 0.0445(15) 0.0320(12) -0.0006(13) 0.0103(12) 0.0006(11)
C46 0.0585(18) 0.085(2) 0.0412(15) -0.0010(18) 0.0192(13) -0.0038(16)
N4 0.0514(15) 0.0719(17) 0.0398(12) -0.0015(13) 0.0056(11) 0.0028(12)
C47 0.0411(16) 0.088(2) 0.0497(16) -0.0005(17) 0.0074(13) 0.0043(17)
C48 0.0449(16) 0.070(2) 0.0435(15) 0.0022(16) 0.0163(13) 0.0014(15)

loop_
_atom_type_symbol
_atom_type_description
_atom_type_scat_dispersion_real
_atom_type_scat_dispersion_imag
_atom_type_scat_source
C C 0.0033 0.0016 'International Tables Vol C Tables 4.2.6.8 and 6.1.1.4'
H H 0.0000 0.0000 'International Tables Vol C Tables 4.2.6.8 and 6.1.1.4'
N N 0.0061 0.0033 'International Tables Vol C Tables 4.2.6.8 and 6.1.1.4'
O O 0.0106 0.0060 'International Tables Vol C Tables 4.2.6.8 and 6.1.1.4'

loop_
_geom_angle_atom_site_label_1
_geom_angle_atom_site_label_2
_geom_angle_atom_site_label_3
_geom_angle_site_symmetry_1
_geom_angle_site_symmetry_3
_geom_angle
_geom_angle_publ_flag
C2 C1 C10 . . 113.3(2) ?
C2 C1 H1A . . 108.9 ?
C10 C1 H1A . . 108.9 ?
C2 C1 H1B . . 108.9 ?
C10 C1 H1B . . 108.9 ?
H1A C1 H1B . . 107.7 ?
C3 C2 C1 . . 112.4(3) ?
C3 C2 H2A . . 109.1 ?
C1 C2 H2A . . 109.1 ?
C3 C2 H2B . . 109.1 ?
C1 C2 H2B . . 109.1 ?
H2A C2 H2B . . 107.8 ?
O1 C3 C4 . . 121.9(3) ?
O1 C3 C2 . . 121.3(3) ?
C4 C3 C2 . . 116.8(2) ?
C5 C4 C3 . . 123.3(3) ?
C5 C4 H4 . . 118.4 ?
C3 C4 H4 . . 118.4 ?
C4 C5 C6 . . 120.7(2) ?
C4 C5 C10 . . 123.1(3) ?
C6 C5 C10 . . 116.1(2) ?
C7 C6 C5 . . 122.9(2) ?
C7 C6 H6 . . 118.6 ?
C5 C6 H6 . . 118.6 ?
C6 C7 C8 . . 123.9(3) ?
C6 C7 H7 . . 118.0 ?
C8 C7 H7 . . 118.0 ?
C7 C8 C14 . . 113.1(2) ?
C7 C8 C9 . . 109.7(2) ?
C14 C8 C9 . . 108.63(19) ?
C7 C8 H8 . . 108.4 ?
C14 C8 H8 . . 108.4 ?
C9 C8 H8 . . 108.4 ?
C11 C9 C8 . . 111.5(2) ?
C11 C9 C10 . . 115.7(2) ?
C8 C9 C10 . . 111.12(19) ?
C11 C9 H9 . . 105.9 ?
C8 C9 H9 . . 105.9 ?
C10 C9 H9 . . 105.9 ?
C5 C10 C1 . . 110.1(2) ?
C5 C10 C19 . . 107.5(2) ?
C1 C10 C19 . . 110.4(2) ?
C5 C10 C9 . . 107.2(2) ?
C1 C10 C9 . . 109.8(2) ?
C19 C10 C9 . . 111.8(2) ?
C9 C11 C12 . . 112.0(2) ?
C9 C11 H11A . . 109.2 ?
C12 C11 H11A . . 109.2 ?
C9 C11 H11B . . 109.2 ?
C12 C11 H11B . . 109.2 ?
H11A C11 H11B . . 107.9 ?
C13 C12 C11 . . 111.3(2) ?
C13 C12 H12A . . 109.4 ?
C11 C12 H12A . . 109.4 ?
C13 C12 H12B . . 109.4 ?
C11 C12 H12B . . 109.4 ?
H12A C12 H12B . . 108.0 ?
C12 C13 C17 . . 116.2(2) ?
C12 C13 C14 . . 109.3(2) ?
C17 C13 C14 . . 97.4(2) ?
C12 C13 C18 . . 110.5(2) ?
C17 C13 C18 . . 110.1(2) ?
C14 C13 C18 . . 112.9(2) ?
C8 C14 C15 . . 120.1(2) ?
C8 C14 C13 . . 112.6(2) ?
C15 C14 C13 . . 103.9(2) ?
C8 C14 H14 . . 106.5 ?
C15 C14 H14 . . 106.5 ?
C13 C14 H14 . . 106.5 ?
C14 C15 C16 . . 103.4(2) ?
C14 C15 H15A . . 111.1 ?
C16 C15 H15A . . 111.1 ?
C14 C15 H15B . . 111.1 ?
C16 C15 H15B . . 111.1 ?
H15A C15 H15B . . 109.0 ?
C17 C16 C15 . . 104.9(2) ?
C17 C16 H16A . . 110.8 ?
C15 C16 H16A . . 110.8 ?
C17 C16 H16B . . 110.8 ?
C15 C16 H16B . . 110.8 ?
H16A C16 H16B . . 108.9 ?
O2 C17 C13 . . 114.5(2) ?
O2 C17 C16 . . 108.7(2) ?
C13 C17 C16 . . 105.3(2) ?
O2 C17 H17 . . 109.4 ?
C13 C17 H17 . . 109.4 ?
C16 C17 H17 . . 109.4 ?
C13 C18 H18A . . 109.5 ?
C13 C18 H18B . . 109.5 ?
H18A C18 H18B . . 109.5 ?
C13 C18 H18C . . 109.5 ?
H18A C18 H18C . . 109.5 ?
H18B C18 H18C . . 109.5 ?
C10 C19 H19A . . 109.5 ?
C10 C19 H19B . . 109.5 ?
H19A C19 H19B . . 109.5 ?
C10 C19 H19C . . 109.5 ?
H19A C19 H19C . . 109.5 ?
H19B C19 H19C . . 109.5 ?
C20 O2 C17 . . 116.6(2) ?
O3 C20 O2 . . 127.3(2) ?
O3 C20 N1 . . 123.0(2) ?
O2 C20 N1 . . 109.7(2) ?
C24 N1 C21 . . 106.6(2) ?
C24 N1 C20 . . 126.4(2) ?
C21 N1 C20 . . 127.0(2) ?
N2 C21 N1 . . 111.0(2) ?
N2 C21 C22 . . 123.8(2) ?
N1 C21 C22 . . 125.1(2) ?
C21 C22 H22A . . 109.5 ?
C21 C22 H22B . . 109.5 ?
H22A C22 H22B . . 109.5 ?
C21 C22 H22C . . 109.5 ?
H22A C22 H22C . . 109.5 ?
H22B C22 H22C . . 109.5 ?
C21 N2 C23 . . 105.5(2) ?
C24 C23 N2 . . 111.1(2) ?
C24 C23 H23 . . 124.4 ?
N2 C23 H23 . . 124.4 ?
C23 C24 N1 . . 105.8(2) ?
C23 C24 H24A . . 127.1 ?
N1 C24 H24A . . 127.1 ?
C26 C25 C34 . . 113.4(2) ?
C26 C25 H25A . . 108.9 ?
C34 C25 H25A . . 108.9 ?
C26 C25 H25B . . 108.9 ?
C34 C25 H25B . . 108.9 ?
H25A C25 H25B . . 107.7 ?
C27 C26 C25 . . 111.7(3) ?
C27 C26 H26A . . 109.3 ?
C25 C26 H26A . . 109.3 ?
C27 C26 H26B . . 109.3 ?
C25 C26 H26B . . 109.3 ?
H26A C26 H26B . . 108.0 ?
O4 C27 C28 . . 121.7(3) ?
O4 C27 C26 . . 122.4(3) ?
C28 C27 C26 . . 115.9(3) ?
C29 C28 C27 . . 124.2(3) ?
C29 C28 H28 . . 117.9 ?
C27 C28 H28 . . 117.9 ?
C28 C29 C30 . . 120.8(3) ?
C28 C29 C34 . . 123.1(3) ?
C30 C29 C34 . . 116.1(2) ?
C31 C30 C29 . . 123.4(3) ?
C31 C30 H30 . . 118.3 ?
C29 C30 H30 . . 118.3 ?
C30 C31 C32 . . 123.5(3) ?
C30 C31 H31 . . 118.3 ?
C32 C31 H31 . . 118.3 ?
C31 C32 C38 . . 113.2(2) ?
C31 C32 C33 . . 110.0(2) ?
C38 C32 C33 . . 108.3(2) ?
C31 C32 H32 . . 108.4 ?
C38 C32 H32 . . 108.4 ?
C33 C32 H32 . . 108.4 ?
C35 C33 C32 . . 111.0(2) ?
C35 C33 C34 . . 115.4(2) ?
C32 C33 C34 . . 111.8(2) ?
C35 C33 H33 . . 106.0 ?
C32 C33 H33 . . 106.0 ?
C34 C33 H33 . . 106.0 ?
C29 C34 C25 . . 109.7(2) ?
C29 C34 C43 . . 109.3(2) ?
C25 C34 C43 . . 109.7(2) ?
C29 C34 C33 . . 106.1(2) ?
C25 C34 C33 . . 109.8(2) ?
C43 C34 C33 . . 112.0(2) ?
C33 C35 C36 . . 111.2(2) ?
C33 C35 H35A . . 109.4 ?
C36 C35 H35A . . 109.4 ?
C33 C35 H35B . . 109.4 ?
C36 C35 H35B . . 109.4 ?
H35A C35 H35B . . 108.0 ?
C37 C36 C35 . . 111.1(2) ?
C37 C36 H36A . . 109.4 ?
C35 C36 H36A . . 109.4 ?
C37 C36 H36B . . 109.4 ?
C35 C36 H36B . . 109.4 ?
H36A C36 H36B . . 108.0 ?
C41 C37 C36 . . 116.2(2) ?
C41 C37 C42 . . 109.7(2) ?
C36 C37 C42 . . 110.9(2) ?
C41 C37 C38 . . 97.41(19) ?
C36 C37 C38 . . 109.0(2) ?
C42 C37 C38 . . 113.1(2) ?
C32 C38 C39 . . 120.6(2) ?
C32 C38 C37 . . 113.03(19) ?
C39 C38 C37 . . 103.7(2) ?
C32 C38 H38 . . 106.2 ?
C39 C38 H38 . . 106.2 ?
C37 C38 H38 . . 106.2 ?
C38 C39 C40 . . 103.4(2) ?
C38 C39 H39A . . 111.1 ?
C40 C39 H39A . . 111.1 ?
C38 C39 H39B . . 111.1 ?
C40 C39 H39B . . 111.1 ?
H39A C39 H39B . . 109.0 ?
C41 C40 C39 . . 105.2(2) ?
C41 C40 H40A . . 110.7 ?
C39 C40 H40A . . 110.7 ?
C41 C40 H40B . . 110.7 ?
C39 C40 H40B . . 110.7 ?
H40A C40 H40B . . 108.8 ?
O5 C41 C37 . . 110.48(19) ?
O5 C41 C40 . . 113.1(2) ?
C37 C41 C40 . . 105.4(2) ?
O5 C41 H41A . . 109.2 ?
C37 C41 H41A . . 109.2 ?
C40 C41 H41A . . 109.2 ?
C37 C42 H42A . . 109.5 ?
C37 C42 H42B . . 109.5 ?
H42A C42 H42B . . 109.5 ?
C37 C42 H42C . . 109.5 ?
H42A C42 H42C . . 109.5 ?
H42B C42 H42C . . 109.5 ?
C34 C43 H43A . . 109.5 ?
C34 C43 H43B . . 109.5 ?
H43A C43 H43B . . 109.5 ?
C34 C43 H43C . . 109.5 ?
H43A C43 H43C . . 109.5 ?
H43B C43 H43C . . 109.5 ?
C44 O5 C41 . . 114.80(19) ?
O6 C44 O5 . . 126.4(2) ?
O6 C44 N3 . . 123.5(2) ?
O5 C44 N3 . . 110.1(2) ?
C45 N3 C48 . . 105.9(2) ?
C45 N3 C44 . . 127.4(2) ?
C48 N3 C44 . . 126.7(2) ?
N4 C45 N3 . . 111.1(2) ?
N4 C45 C46 . . 124.5(2) ?
N3 C45 C46 . . 124.4(2) ?
C45 C46 H46A . . 109.5 ?
C45 C46 H46B . . 109.5 ?
H46A C46 H46B . . 109.5 ?
C45 C46 H46C . . 109.5 ?
H46A C46 H46C . . 109.5 ?
H46B C46 H46C . . 109.5 ?
C45 N4 C47 . . 105.8(2) ?
C48 C47 N4 . . 111.1(2) ?
C48 C47 H47 . . 124.4 ?
N4 C47 H47 . . 124.4 ?
C47 C48 N3 . . 106.2(2) ?
C47 C48 H48 . . 126.9 ?
N3 C48 H48 . . 126.9 ?

loop_
_geom_bond_atom_site_label_1
_geom_bond_atom_site_label_2
_geom_bond_site_symmetry_2
_geom_bond_distance
_geom_bond_publ_flag
C1 C2 . 1.521(4) ?
C1 C10 . 1.538(4) ?
C1 H1A . 0.9700 ?
C1 H1B . 0.9700 ?
C2 C3 . 1.485(5) ?
C2 H2A . 0.9700 ?
C2 H2B . 0.9700 ?
C3 O1 . 1.223(3) ?
C3 C4 . 1.450(5) ?
C4 C5 . 1.344(4) ?
C4 H4 . 0.9300 ?
C5 C6 . 1.454(4) ?
C5 C10 . 1.516(4) ?
C6 C7 . 1.327(3) ?
C6 H6 . 0.9300 ?
C7 C8 . 1.493(3) ?
C7 H7 . 0.9300 ?
C8 C14 . 1.529(3) ?
C8 C9 . 1.536(4) ?
C8 H8 . 0.9800 ?
C9 C11 . 1.534(3) ?
C9 C10 . 1.554(3) ?
C9 H9 . 0.9800 ?
C10 C19 . 1.538(4) ?
C11 C12 . 1.537(4) ?
C11 H11A . 0.9700 ?
C11 H11B . 0.9700 ?
C12 C13 . 1.523(4) ?
C12 H12A . 0.9700 ?
C12 H12B . 0.9700 ?
C13 C17 . 1.523(4) ?
C13 C14 . 1.542(3) ?
C13 C18 . 1.542(4) ?
C14 C15 . 1.530(4) ?
C14 H14 . 0.9800 ?
C15 C16 . 1.550(4) ?
C15 H15A . 0.9700 ?
C15 H15B . 0.9700 ?
C16 C17 . 1.530(4) ?
C16 H16A . 0.9700 ?
C16 H16B . 0.9700 ?
C17 O2 . 1.465(3) ?
C17 H17 . 0.9800 ?
C18 H18A . 0.9600 ?
C18 H18B . 0.9600 ?
C18 H18C . 0.9600 ?
C19 H19A . 0.9600 ?
C19 H19B . 0.9600 ?
C19 H19C . 0.9600 ?
O2 C20 . 1.322(3) ?
C20 O3 . 1.197(3) ?
C20 N1 . 1.409(3) ?
N1 C24 . 1.378(3) ?
N1 C21 . 1.380(3) ?
C21 N2 . 1.300(3) ?
C21 C22 . 1.481(4) ?
C22 H22A . 0.9600 ?
C22 H22B . 0.9600 ?
C22 H22C . 0.9600 ?
N2 C23 . 1.383(4) ?
C23 C24 . 1.336(4) ?
C23 H23 . 0.9300 ?
C24 H24A . 0.9300 ?
C25 C26 . 1.535(4) ?
C25 C34 . 1.538(4) ?
C25 H25A . 0.9700 ?
C25 H25B . 0.9700 ?
C26 C27 . 1.491(5) ?
C26 H26A . 0.9700 ?
C26 H26B . 0.9700 ?
C27 O4 . 1.221(4) ?
C27 C28 . 1.451(5) ?
C28 C29 . 1.338(4) ?
C28 H28 . 0.9300 ?
C29 C30 . 1.456(4) ?
C29 C34 . 1.524(4) ?
C30 C31 . 1.319(4) ?
C30 H30 . 0.9300 ?
C31 C32 . 1.498(3) ?
C31 H31 . 0.9300 ?
C32 C38 . 1.522(3) ?
C32 C33 . 1.541(3) ?
C32 H32 . 0.9800 ?
C33 C35 . 1.532(3) ?
C33 C34 . 1.557(3) ?
C33 H33 . 0.9800 ?
C34 C43 . 1.542(4) ?
C35 C36 . 1.536(3) ?
C35 H35A . 0.9700 ?
C35 H35B . 0.9700 ?
C36 C37 . 1.528(4) ?
C36 H36A . 0.9700 ?
C36 H36B . 0.9700 ?
C37 C41 . 1.525(3) ?
C37 C42 . 1.538(4) ?
C37 C38 . 1.544(3) ?
C38 C39 . 1.527(4) ?
C38 H38 . 0.9800 ?
C39 C40 . 1.542(4) ?
C39 H39A . 0.9700 ?
C39 H39B . 0.9700 ?
C40 C41 . 1.526(4) ?
C40 H40A . 0.9700 ?
C40 H40B . 0.9700 ?
C41 O5 . 1.463(3) ?
C41 H41A . 0.9800 ?
C42 H42A . 0.9600 ?
C42 H42B . 0.9600 ?
C42 H42C . 0.9600 ?
C43 H43A . 0.9600 ?
C43 H43B . 0.9600 ?
C43 H43C . 0.9600 ?
O5 C44 . 1.323(3) ?
C44 O6 . 1.197(3) ?
C44 N3 . 1.401(3) ?
N3 C45 . 1.387(3) ?
N3 C48 . 1.388(3) ?
C45 N4 . 1.295(3) ?
C45 C46 . 1.482(3) ?
C46 H46A . 0.9600 ?
C46 H46B . 0.9600 ?
C46 H46C . 0.9600 ?
N4 C47 . 1.384(3) ?
C47 C48 . 1.327(4) ?
C47 H47 . 0.9300 ?
C48 H48 . 0.9300 ?

loop_
_geom_hbond_atom_site_label_D
_geom_hbond_atom_site_label_H
_geom_hbond_atom_site_label_A
_geom_hbond_site_symmetry_A
_geom_hbond_distance_DH
_geom_hbond_distance_HA
_geom_hbond_distance_DA
_geom_hbond_angle_DHA
C6 H6 O4 3_556 0.93 2.58 3.468(4) 161
C43 H43A O1 3_454 0.96 2.51 3.415(3) 156

loop_
_geom_torsion_atom_site_label_1
_geom_torsion_atom_site_label_2
_geom_torsion_atom_site_label_3
_geom_torsion_atom_site_label_4
_geom_torsion_site_symmetry_1
_geom_torsion_site_symmetry_2
_geom_torsion_site_symmetry_3
_geom_torsion_site_symmetry_4
_geom_torsion
_geom_torsion_publ_flag
C10 C1 C2 C3 . . . . -52.8(4) ?
C1 C2 C3 O1 . . . . -147.1(3) ?
C1 C2 C3 C4 . . . . 33.5(4) ?
O1 C3 C4 C5 . . . . 172.4(3) ?
C2 C3 C4 C5 . . . . -8.1(4) ?
C3 C4 C5 C6 . . . . -179.0(3) ?
C3 C4 C5 C10 . . . . 1.3(4) ?
C4 C5 C6 C7 . . . . 170.2(3) ?
C10 C5 C6 C7 . . . . -10.1(4) ?
C5 C6 C7 C8 . . . . -3.4(4) ?
C6 C7 C8 C14 . . . . -138.3(3) ?
C6 C7 C8 C9 . . . . -16.9(4) ?
C7 C8 C9 C11 . . . . 180.0(2) ?
C14 C8 C9 C11 . . . . -55.9(3) ?
C7 C8 C9 C10 . . . . 49.4(3) ?
C14 C8 C9 C10 . . . . 173.5(2) ?
C4 C5 C10 C1 . . . . -19.7(4) ?
C6 C5 C10 C1 . . . . 160.5(2) ?
C4 C5 C10 C19 . . . . 100.6(3) ?
C6 C5 C10 C19 . . . . -79.2(3) ?
C4 C5 C10 C9 . . . . -139.1(3) ?
C6 C5 C10 C9 . . . . 41.1(3) ?
C2 C1 C10 C5 . . . . 44.7(4) ?
C2 C1 C10 C19 . . . . -73.8(3) ?
C2 C1 C10 C9 . . . . 162.5(3) ?
C11 C9 C10 C5 . . . . 170.0(2) ?
C8 C9 C10 C5 . . . . -61.6(3) ?
C11 C9 C10 C1 . . . . 50.4(3) ?
C8 C9 C10 C1 . . . . 178.9(2) ?
C11 C9 C10 C19 . . . . -72.4(3) ?
C8 C9 C10 C19 . . . . 56.0(3) ?
C8 C9 C11 C12 . . . . 55.0(3) ?
C10 C9 C11 C12 . . . . -176.8(2) ?
C9 C11 C12 C13 . . . . -54.6(3) ?
C11 C12 C13 C17 . . . . 164.0(2) ?
C11 C12 C13 C14 . . . . 55.1(3) ?
C11 C12 C13 C18 . . . . -69.7(3) ?
C7 C8 C14 C15 . . . . -56.5(3) ?
C9 C8 C14 C15 . . . . -178.6(2) ?
C7 C8 C14 C13 . . . . -179.3(2) ?
C9 C8 C14 C13 . . . . 58.6(3) ?
C12 C13 C14 C8 . . . . -58.7(3) ?
C17 C13 C14 C8 . . . . -179.8(2) ?
C18 C13 C14 C8 . . . . 64.7(3) ?
C12 C13 C14 C15 . . . . 169.8(2) ?
C17 C13 C14 C15 . . . . 48.7(2) ?
C18 C13 C14 C15 . . . . -66.7(3) ?
C8 C14 C15 C16 . . . . -161.2(2) ?
C13 C14 C15 C16 . . . . -34.3(3) ?
C14 C15 C16 C17 . . . . 5.7(3) ?
C12 C13 C17 O2 . . . . 79.9(3) ?
C14 C13 C17 O2 . . . . -164.3(2) ?
C18 C13 C17 O2 . . . . -46.6(3) ?
C12 C13 C17 C16 . . . . -160.8(2) ?
C14 C13 C17 C16 . . . . -45.0(3) ?
C18 C13 C17 C16 . . . . 72.7(3) ?
C15 C16 C17 O2 . . . . 148.4(2) ?
C15 C16 C17 C13 . . . . 25.2(3) ?
C13 C17 O2 C20 . . . . -99.4(3) ?
C16 C17 O2 C20 . . . . 143.1(2) ?
C17 O2 C20 O3 . . . . 7.4(4) ?
C17 O2 C20 N1 . . . . -171.7(2) ?
O3 C20 N1 C24 . . . . 179.8(3) ?
O2 C20 N1 C24 . . . . -1.1(4) ?
O3 C20 N1 C21 . . . . -2.0(5) ?
O2 C20 N1 C21 . . . . 177.1(2) ?
C24 N1 C21 N2 . . . . 0.3(3) ?
C20 N1 C21 N2 . . . . -178.2(3) ?
C24 N1 C21 C22 . . . . 178.6(3) ?
C20 N1 C21 C22 . . . . 0.1(5) ?
N1 C21 N2 C23 . . . . -0.2(3) ?
C22 C21 N2 C23 . . . . -178.5(3) ?
C21 N2 C23 C24 . . . . 0.0(4) ?
N2 C23 C24 N1 . . . . 0.2(4) ?
C21 N1 C24 C23 . . . . -0.3(3) ?
C20 N1 C24 C23 . . . . 178.2(3) ?
C34 C25 C26 C27 . . . . -54.9(4) ?
C25 C26 C27 O4 . . . . -145.5(3) ?
C25 C26 C27 C28 . . . . 35.5(3) ?
O4 C27 C28 C29 . . . . 172.4(3) ?
C26 C27 C28 C29 . . . . -8.5(4) ?
C27 C28 C29 C30 . . . . 179.9(2) ?
C27 C28 C29 C34 . . . . -0.9(4) ?
C28 C29 C30 C31 . . . . 165.4(3) ?
C34 C29 C30 C31 . . . . -13.8(4) ?
C29 C30 C31 C32 . . . . -1.2(4) ?
C30 C31 C32 C38 . . . . -137.8(3) ?
C30 C31 C32 C33 . . . . -16.5(3) ?
C31 C32 C33 C35 . . . . 178.79(19) ?
C38 C32 C33 C35 . . . . -57.0(3) ?
C31 C32 C33 C34 . . . . 48.4(3) ?
C38 C32 C33 C34 . . . . 172.62(19) ?
C28 C29 C34 C25 . . . . -17.4(3) ?
C30 C29 C34 C25 . . . . 161.9(2) ?
C28 C29 C34 C43 . . . . 103.0(3) ?
C30 C29 C34 C43 . . . . -77.7(3) ?
C28 C29 C34 C33 . . . . -136.0(3) ?
C30 C29 C34 C33 . . . . 43.3(3) ?
C26 C25 C34 C29 . . . . 44.5(3) ?
C26 C25 C34 C43 . . . . -75.7(3) ?
C26 C25 C34 C33 . . . . 160.7(2) ?
C35 C33 C34 C29 . . . . 170.6(2) ?
C32 C33 C34 C29 . . . . -61.4(3) ?
C35 C33 C34 C25 . . . . 52.1(3) ?
C32 C33 C34 C25 . . . . -179.9(2) ?
C35 C33 C34 C43 . . . . -70.2(3) ?
C32 C33 C34 C43 . . . . 57.9(3) ?
C32 C33 C35 C36 . . . . 57.2(3) ?
C34 C33 C35 C36 . . . . -174.3(2) ?
C33 C35 C36 C37 . . . . -56.6(3) ?
C35 C36 C37 C41 . . . . 164.2(2) ?
C35 C36 C37 C42 . . . . -69.6(3) ?
C35 C36 C37 C38 . . . . 55.5(3) ?
C31 C32 C38 C39 . . . . -55.9(3) ?
C33 C32 C38 C39 . . . . -178.2(2) ?
C31 C32 C38 C37 . . . . -179.3(2) ?
C33 C32 C38 C37 . . . . 58.4(3) ?
C41 C37 C38 C32 . . . . -179.1(2) ?
C36 C37 C38 C32 . . . . -58.1(3) ?
C42 C37 C38 C32 . . . . 65.7(3) ?
C41 C37 C38 C39 . . . . 48.7(2) ?
C36 C37 C38 C39 . . . . 169.7(2) ?
C42 C37 C38 C39 . . . . -66.5(3) ?
C32 C38 C39 C40 . . . . -163.0(2) ?
C37 C38 C39 C40 . . . . -35.3(3) ?
C38 C39 C40 C41 . . . . 7.2(3) ?
C36 C37 C41 O5 . . . . 78.1(3) ?
C42 C37 C41 O5 . . . . -48.7(3) ?
C38 C37 C41 O5 . . . . -166.5(2) ?
C36 C37 C41 C40 . . . . -159.4(2) ?
C42 C37 C41 C40 . . . . 73.8(3) ?
C38 C37 C41 C40 . . . . -44.0(2) ?
C39 C40 C41 O5 . . . . 144.6(2) ?
C39 C40 C41 C37 . . . . 23.7(3) ?
C37 C41 O5 C44 . . . . -168.9(2) ?
C40 C41 O5 C44 . . . . 73.1(3) ?
C41 O5 C44 O6 . . . . 1.3(4) ?
C41 O5 C44 N3 . . . . -178.7(2) ?
O6 C44 N3 C45 . . . . 1.1(4) ?
O5 C44 N3 C45 . . . . -178.8(2) ?
O6 C44 N3 C48 . . . . -177.1(3) ?
O5 C44 N3 C48 . . . . 2.9(4) ?
C48 N3 C45 N4 . . . . 0.7(3) ?
C44 N3 C45 N4 . . . . -177.8(2) ?
C48 N3 C45 C46 . . . . -178.9(3) ?
C44 N3 C45 C46 . . . . 2.5(4) ?
N3 C45 N4 C47 . . . . -0.3(3) ?
C46 C45 N4 C47 . . . . 179.3(3) ?
C45 N4 C47 C48 . . . . -0.2(4) ?
N4 C47 C48 N3 . . . . 0.6(4) ?
C45 N3 C48 C47 . . . . -0.8(3) ?
C44 N3 C48 C47 . . . . 177.8(3) ?
